data_4303967
loop_
_publ_author_name
'Werner Uhl'
'Michael Claesener'

_publ_section_title
;
Hydrogallation of Alkynes with H-GaCl2: Formation of Organoelement
Dichlorogallium Compounds Potentially Applicable as Chelating Lewis Acids
;
_journal_name_full 'Inorganic Chemistry'
_journal_page_first 4463
_journal_page_last 4470
_journal_paper_doi 10.1021/ic700767a
_journal_volume 47
_journal_year 2008
_chemical_formula_sum 'C33 H63 Cl6 Ga3 O3 Si3'
_chemical_formula_weight 1013.96
_chemical_name_systematic
; 
 ? 
;
_space_group_IT_number 61
_symmetry_cell_setting orthorhombic
_symmetry_space_group_name_Hall '-P 2ac 2ab'
_symmetry_space_group_name_H-M 'P b c a'
_atom_sites_solution_hydrogens geom
_atom_sites_solution_primary direct
_atom_sites_solution_secondary difmap
_audit_creation_method SHELXL-97
_cell_angle_alpha 90.00
_cell_angle_beta 90.00
_cell_angle_gamma 90.00
_cell_formula_units_Z 8
_cell_length_a 25.142(10)
_cell_length_b 13.559(5)
_cell_length_c 28.259(11)
_cell_measurement_temperature 153(2)
_cell_volume 9634(6)
_computing_structure_refinement 'SHELXL-97 (Sheldrick, 1997)'
_computing_structure_solution 'SHELXS-97 (Sheldrick, 1990)'
_diffrn_ambient_temperature 153(2)
_diffrn_measured_fraction_theta_full 0.993
_diffrn_measured_fraction_theta_max 0.993
_diffrn_radiation_monochromator graphite
_diffrn_radiation_source 'fine-focus sealed tube'
_diffrn_radiation_type MoK\a
_diffrn_radiation_wavelength 0.71073
_diffrn_reflns_av_R_equivalents 0.1157
_diffrn_reflns_av_sigmaI/netI 0.0640
_diffrn_reflns_limit_h_max 33
_diffrn_reflns_limit_h_min -33
_diffrn_reflns_limit_k_max 17
_diffrn_reflns_limit_k_min -17
_diffrn_reflns_limit_l_max 37
_diffrn_reflns_limit_l_min -36
_diffrn_reflns_number 93697
_diffrn_reflns_theta_full 28.12
_diffrn_reflns_theta_max 28.12
_diffrn_reflns_theta_min 1.44
_exptl_absorpt_coefficient_mu 2.102
_exptl_crystal_density_diffrn 1.398
_exptl_crystal_density_method 'not measured'
_exptl_crystal_F_000 4176
_refine_diff_density_max 0.586
_refine_diff_density_min -0.300
_refine_diff_density_rms 0.078
_refine_ls_extinction_method none
_refine_ls_goodness_of_fit_ref 0.996
_refine_ls_hydrogen_treatment mixed
_refine_ls_matrix_type full
_refine_ls_number_parameters 506
_refine_ls_number_reflns 11669
_refine_ls_number_restraints 210
_refine_ls_restrained_S_all 1.005
_refine_ls_R_factor_all 0.0939
_refine_ls_R_factor_gt 0.0510
_refine_ls_shift/su_max 0.017
_refine_ls_shift/su_mean 0.000
_refine_ls_structure_factor_coef Fsqd
_refine_ls_weighting_details 'calc w=1/[\s^2^(Fo^2^)+(0.0459P)^2^+3.2614P] where P=(Fo^2^+2Fc^2^)/3'
_refine_ls_weighting_scheme calc
_refine_ls_wR_factor_gt 0.0915
_refine_ls_wR_factor_ref 0.1026
_reflns_number_gt 7883
_reflns_number_total 11669
_reflns_threshold_expression >2sigma(I)
_cod_data_source_file ic700767a-8et2o3.cif
_cod_data_source_block sad1_compound_8(Et2O)3
_cod_original_cell_volume 9633(6)
_cod_database_code 4303967

loop_
_symmetry_equiv_pos_as_xyz
'x, y, z'
'-x+1/2, -y, z+1/2'
'-x, y+1/2, -z+1/2'
'x+1/2, -y+1/2, -z'
'-x, -y, -z'
'x-1/2, y, -z-1/2'
'x, -y-1/2, z-1/2'
'-x-1/2, y-1/2, z'

loop_
_atom_site_label
_atom_site_type_symbol
_atom_site_fract_x
_atom_site_fract_y
_atom_site_fract_z
_atom_site_U_iso_or_equiv
_atom_site_adp_type
_atom_site_occupancy
_atom_site_symmetry_multiplicity
_atom_site_calc_flag
_atom_site_refinement_flags
_atom_site_disorder_assembly
_atom_site_disorder_group
Ga1 Ga 0.200285(16) 0.02809(3) 0.306956(13) 0.03471(10) Uani 1 1 d . A .
Cl11 Cl 0.19597(4) -0.07396(8) 0.24821(4) 0.0536(3) Uani 1 1 d . . .
Cl12 Cl 0.21310(5) -0.05763(9) 0.37145(4) 0.0621(3) Uani 1 1 d . . .
OE1 O 0.27450(10) 0.0769(2) 0.30072(9) 0.0476(7) Uani 1 1 d D . .
CE11 C 0.3164(2) 0.0351(5) 0.2710(2) 0.0558(19) Uani 0.716(7) 1 d PDU A 1
HE1A H 0.3456 0.0806 0.2686 0.067 Uiso 0.716(7) 1 calc PR A 1
HE1B H 0.3030 0.0228 0.2398 0.067 Uiso 0.716(7) 1 calc PR A 1
CE12 C 0.3347(3) -0.0587(5) 0.2929(3) 0.065(2) Uani 0.716(7) 1 d PDU A 1
HE1C H 0.3471 -0.0460 0.3245 0.078 Uiso 0.716(7) 1 calc PR A 1
HE1D H 0.3631 -0.0861 0.2744 0.078 Uiso 0.716(7) 1 calc PR A 1
HE1E H 0.3057 -0.1046 0.2941 0.078 Uiso 0.716(7) 1 calc PR A 1
CE13 C 0.2888(3) 0.1758(6) 0.3234(3) 0.065(2) Uani 0.716(7) 1 d PDU A 1
HE1F H 0.3125 0.2107 0.3027 0.078 Uiso 0.716(7) 1 calc PR A 1
HE1G H 0.2570 0.2145 0.3266 0.078 Uiso 0.716(7) 1 calc PR A 1
CE14 C 0.3138(3) 0.1664(6) 0.3696(3) 0.087(3) Uani 0.716(7) 1 d PDU A 1
HE1H H 0.2918 0.1263 0.3897 0.104 Uiso 0.716(7) 1 calc PR A 1
HE1I H 0.3179 0.2306 0.3835 0.104 Uiso 0.716(7) 1 calc PR A 1
HE1J H 0.3480 0.1360 0.3661 0.104 Uiso 0.716(7) 1 calc PR A 1
CE1A C 0.3109(7) -0.0142(12) 0.3020(6) 0.089(8) Uani 0.284(7) 1 d PDU A 2
HE1K H 0.3333 -0.0109 0.3295 0.107 Uiso 0.284(7) 1 calc PR A 2
HE1L H 0.2895 -0.0726 0.3044 0.107 Uiso 0.284(7) 1 calc PR A 2
CE1B C 0.3433(8) -0.020(2) 0.2604(7) 0.102(8) Uani 0.284(7) 1 d PDU A 2
HE1M H 0.3210 -0.0240 0.2330 0.123 Uiso 0.284(7) 1 calc PR A 2
HE1N H 0.3655 -0.0774 0.2622 0.123 Uiso 0.284(7) 1 calc PR A 2
HE1O H 0.3652 0.0379 0.2583 0.123 Uiso 0.284(7) 1 calc PR A 2
CE1C C 0.2973(6) 0.1276(11) 0.3401(5) 0.047(4) Uani 0.284(7) 1 d PDU A 2
HE1P H 0.3244 0.0875 0.3544 0.057 Uiso 0.284(7) 1 calc PR A 2
HE1Q H 0.2705 0.1409 0.3634 0.057 Uiso 0.284(7) 1 calc PR A 2
CE1D C 0.3205(9) 0.2201(11) 0.3233(7) 0.085(7) Uani 0.284(7) 1 d PDU A 2
HE1R H 0.3530 0.2066 0.3067 0.102 Uiso 0.284(7) 1 calc PR A 2
HE1S H 0.3278 0.2622 0.3498 0.102 Uiso 0.284(7) 1 calc PR A 2
HE1T H 0.2959 0.2523 0.3024 0.102 Uiso 0.284(7) 1 calc PR A 2
Ga3 Ga -0.001033(14) 0.12637(3) 0.145721(14) 0.03074(10) Uani 1 1 d . . .
Cl21 Cl -0.03718(4) 0.19626(8) 0.20684(4) 0.0553(3) Uani 1 1 d . . .
Cl22 Cl -0.06282(4) 0.03346(7) 0.11393(4) 0.0539(3) Uani 1 1 d . . .
OE3 O 0.03915(9) 0.02151(16) 0.17794(8) 0.0320(5) Uani 1 1 d D . .
CE31 C 0.01240(16) -0.0415(3) 0.21243(13) 0.0439(9) Uani 1 1 d D . .
HE3A H 0.0149 -0.1090 0.2025 0.053 Uiso 1 1 calc R . .
HE3B H -0.0246 -0.0242 0.2140 0.053 Uiso 1 1 calc R . .
CE32 C 0.03668(19) -0.0305(3) 0.25996(14) 0.0598(12) Uani 1 1 d D . .
HE3C H 0.0736 -0.0480 0.2584 0.072 Uiso 1 1 calc R . .
HE3D H 0.0188 -0.0732 0.2819 0.072 Uiso 1 1 calc R . .
HE3E H 0.0333 0.0366 0.2703 0.072 Uiso 1 1 calc R . .
CE33 C 0.08391(13) -0.0263(2) 0.15347(12) 0.0344(8) Uani 1 1 d D . .
HE3F H 0.1009 -0.0720 0.1745 0.041 Uiso 1 1 calc R . .
HE3G H 0.1096 0.0227 0.1446 0.041 Uiso 1 1 calc R . .
CE34 C 0.06508(15) -0.0797(3) 0.11027(13) 0.0393(9) Uani 1 1 d D . .
HE3H H 0.0389 -0.1279 0.1191 0.047 Uiso 1 1 calc R . .
HE3I H 0.0946 -0.1121 0.0954 0.047 Uiso 1 1 calc R . .
HE3J H 0.0496 -0.0335 0.0886 0.047 Uiso 1 1 calc R . .
Ga5 Ga 0.269513(14) 0.02094(3) 0.083306(13) 0.02814(9) Uani 1 1 d . B .
Cl51 Cl 0.20634(4) -0.07652(7) 0.10533(4) 0.0469(2) Uani 1 1 d . . .
Cl52 Cl 0.32231(4) -0.06830(7) 0.03924(4) 0.0439(2) Uani 1 1 d . . .
OE5 O 0.23450(9) 0.09575(17) 0.03116(8) 0.0359(6) Uani 1 1 d D . .
CE51 C 0.2043(2) 0.0486(4) -0.00591(19) 0.0487(15) Uani 0.749(6) 1 d PDU B 3
HE5A H 0.2102 -0.0213 -0.0048 0.058 Uiso 0.749(6) 1 calc PR B 3
HE5B H 0.2162 0.0722 -0.0361 0.058 Uiso 0.749(6) 1 calc PR B 3
CE52 C 0.1465(2) 0.0691(5) -0.0007(2) 0.066(2) Uani 0.749(6) 1 d PDU B 3
HE5C H 0.1350 0.0500 0.0304 0.079 Uiso 0.749(6) 1 calc PR B 3
HE5D H 0.1270 0.0322 -0.0240 0.079 Uiso 0.749(6) 1 calc PR B 3
HE5E H 0.1401 0.1382 -0.0052 0.079 Uiso 0.749(6) 1 calc PR B 3
CE53 C 0.2515(2) 0.1981(3) 0.01929(16) 0.0374(13) Uani 0.749(6) 1 d PDU B 3
HE5F H 0.2218 0.2337 0.0066 0.045 Uiso 0.749(6) 1 calc PR B 3
HE5G H 0.2627 0.2310 0.0477 0.045 Uiso 0.749(6) 1 calc PR B 3
CE54 C 0.2955(2) 0.1998(5) -0.0153(2) 0.0604(18) Uani 0.749(6) 1 d PDU B 3
HE5H H 0.3237 0.1575 -0.0045 0.073 Uiso 0.749(6) 1 calc PR B 3
HE5I H 0.3087 0.2659 -0.0184 0.073 Uiso 0.749(6) 1 calc PR B 3
HE5J H 0.2828 0.1770 -0.0454 0.073 Uiso 0.749(6) 1 calc PR B 3
CE5A C 0.2668(6) 0.1403(11) -0.0050(5) 0.057(5) Uiso 0.251(6) 1 d PDU B 4
HE5K H 0.2476 0.1420 -0.0343 0.068 Uiso 0.251(6) 1 calc PR B 4
HE5L H 0.2985 0.1020 -0.0096 0.068 Uiso 0.251(6) 1 calc PR B 4
CE5B C 0.2810(9) 0.2402(12) 0.0091(8) 0.066(6) Uiso 0.251(6) 1 d PDU B 4
HE5M H 0.2496 0.2806 0.0096 0.079 Uiso 0.251(6) 1 calc PR B 4
HE5N H 0.3061 0.2670 -0.0131 0.079 Uiso 0.251(6) 1 calc PR B 4
HE5O H 0.2966 0.2390 0.0401 0.079 Uiso 0.251(6) 1 calc PR B 4
CE5C C 0.1783(5) 0.0779(11) 0.0176(6) 0.046(4) Uiso 0.251(6) 1 d PDU B 4
HE5P H 0.1583 0.0627 0.0456 0.055 Uiso 0.251(6) 1 calc PR B 4
HE5Q H 0.1639 0.1374 0.0044 0.055 Uiso 0.251(6) 1 calc PR B 4
CE5D C 0.1714(9) -0.0027(15) -0.0167(7) 0.086(7) Uiso 0.251(6) 1 d PDU B 4
HE5R H 0.1988 0.0012 -0.0403 0.103 Uiso 0.251(6) 1 calc PR B 4
HE5S H 0.1372 0.0031 -0.0315 0.103 Uiso 0.251(6) 1 calc PR B 4
HE5T H 0.1737 -0.0649 -0.0006 0.103 Uiso 0.251(6) 1 calc PR B 4
Si12 Si 0.11508(4) 0.15405(7) 0.37158(3) 0.0343(2) Uani 1 1 d . A .
C121 C 0.16489(18) 0.1932(3) 0.41625(13) 0.0570(12) Uani 1 1 d . . .
H12A H 0.1475 0.2045 0.4460 0.068 Uiso 1 1 calc R . .
H12B H 0.1818 0.2529 0.4059 0.068 Uiso 1 1 calc R . .
H12C H 0.1912 0.1424 0.4200 0.068 Uiso 1 1 calc R . .
C122 C 0.06394(16) 0.2520(3) 0.36652(14) 0.0517(11) Uani 1 1 d . . .
H12D H 0.0375 0.2324 0.3439 0.062 Uiso 1 1 calc R . .
H12E H 0.0804 0.3122 0.3562 0.062 Uiso 1 1 calc R . .
H12F H 0.0475 0.2622 0.3968 0.062 Uiso 1 1 calc R . .
C123 C 0.08087(18) 0.0408(3) 0.39093(15) 0.0542(11) Uani 1 1 d . . .
H12G H 0.1066 -0.0105 0.3960 0.065 Uiso 1 1 calc R . .
H12H H 0.0561 0.0205 0.3670 0.065 Uiso 1 1 calc R . .
H12I H 0.0621 0.0534 0.4199 0.065 Uiso 1 1 calc R . .
Si32 Si 0.00182(4) 0.24786(7) 0.04746(3) 0.0309(2) Uani 1 1 d . . .
C321 C -0.06642(15) 0.2817(3) 0.06553(15) 0.0485(10) Uani 1 1 d . . .
H32A H -0.0875 0.2230 0.0688 0.058 Uiso 1 1 calc R . .
H32B H -0.0820 0.3236 0.0419 0.058 Uiso 1 1 calc R . .
H32C H -0.0653 0.3159 0.0952 0.058 Uiso 1 1 calc R . .
C322 C 0.03404(17) 0.3583(3) 0.02203(15) 0.0563(12) Uani 1 1 d . . .
H32D H 0.0362 0.4089 0.0457 0.068 Uiso 1 1 calc R . .
H32E H 0.0135 0.3818 -0.0043 0.068 Uiso 1 1 calc R . .
H32F H 0.0692 0.3416 0.0115 0.068 Uiso 1 1 calc R . .
C323 C -0.00172(18) 0.1488(3) 0.00251(15) 0.0623(13) Uani 1 1 d . . .
H32G H 0.0336 0.1308 -0.0070 0.075 Uiso 1 1 calc R . .
H32H H -0.0212 0.1719 -0.0245 0.075 Uiso 1 1 calc R . .
H32I H -0.0194 0.0924 0.0157 0.075 Uiso 1 1 calc R . .
Si52 Si 0.37854(4) 0.10887(7) 0.13103(3) 0.0301(2) Uani 1 1 d . B .
C521 C 0.40111(14) 0.1992(3) 0.17623(13) 0.0415(9) Uani 1 1 d . . .
H52A H 0.3887 0.1791 0.2069 0.050 Uiso 1 1 calc R . .
H52B H 0.3870 0.2632 0.1688 0.050 Uiso 1 1 calc R . .
H52C H 0.4393 0.2021 0.1763 0.050 Uiso 1 1 calc R . .
C522 C 0.40133(16) -0.0158(3) 0.14890(15) 0.0520(11) Uani 1 1 d . . .
H52D H 0.3880 -0.0308 0.1799 0.062 Uiso 1 1 calc R . .
H52E H 0.4395 -0.0174 0.1493 0.062 Uiso 1 1 calc R . .
H52F H 0.3883 -0.0637 0.1267 0.062 Uiso 1 1 calc R . .
C523 C 0.40949(15) 0.1421(3) 0.07350(13) 0.0471(10) Uani 1 1 d . . .
H52G H 0.4474 0.1461 0.0772 0.057 Uiso 1 1 calc R . .
H52H H 0.3960 0.2047 0.0632 0.057 Uiso 1 1 calc R . .
H52I H 0.4011 0.0926 0.0504 0.057 Uiso 1 1 calc R . .
C1 C 0.15008(13) 0.1898(2) 0.22660(11) 0.0270(7) Uani 1 1 d . . .
C11 C 0.13175(13) 0.1876(2) 0.27614(11) 0.0292(7) Uani 1 1 d . A .
H11 H 0.1028 0.2314 0.2830 0.035 Uiso 1 1 calc R . .
C12 C 0.14874(13) 0.1349(2) 0.31288(11) 0.0281(7) Uani 1 1 d . . .
C2 C 0.11365(12) 0.2091(2) 0.19049(11) 0.0246(7) Uani 1 1 d . . .
H2 H 0.0772 0.2223 0.1984 0.029 Uiso 1 1 calc R . .
C3 C 0.12908(12) 0.2095(2) 0.14353(11) 0.0234(7) Uani 1 1 d . . .
C31 C 0.09112(13) 0.2291(2) 0.10488(11) 0.0262(7) Uani 1 1 d . . .
H31 H 0.1054 0.2655 0.0787 0.031 Uiso 1 1 calc R . .
C32 C 0.03964(12) 0.2039(2) 0.10070(11) 0.0253(7) Uani 1 1 d . . .
C4 C 0.18269(12) 0.1944(2) 0.13272(11) 0.0263(7) Uani 1 1 d . . .
H4 H 0.1939 0.1956 0.1002 0.032 Uiso 1 1 calc R . .
C5 C 0.21994(12) 0.1778(2) 0.16779(11) 0.0255(7) Uani 1 1 d . . .
C51 C 0.27758(13) 0.1651(2) 0.15869(11) 0.0273(7) Uani 1 1 d . B .
H51 H 0.3000 0.2030 0.1793 0.033 Uiso 1 1 calc R . .
C52 C 0.30416(12) 0.1107(2) 0.12719(11) 0.0252(7) Uani 1 1 d . . .
C6 C 0.20294(13) 0.1770(2) 0.21440(11) 0.0296(7) Uani 1 1 d . . .
H6 H 0.2287 0.1673 0.2391 0.036 Uiso 1 1 calc R . .

loop_
_atom_site_aniso_label
_atom_site_aniso_U_11
_atom_site_aniso_U_22
_atom_site_aniso_U_33
_atom_site_aniso_U_23
_atom_site_aniso_U_13
_atom_site_aniso_U_12
Ga1 0.0362(2) 0.0405(2) 0.0275(2) 0.00011(18) -0.00410(17) 0.00790(18)
Cl11 0.0632(7) 0.0517(6) 0.0459(6) -0.0149(5) -0.0120(5) 0.0143(5)
Cl12 0.0754(8) 0.0690(7) 0.0420(6) 0.0186(5) -0.0089(6) 0.0158(6)
OE1 0.0330(14) 0.0667(18) 0.0430(16) -0.0068(14) -0.0067(12) 0.0085(13)
CE11 0.038(3) 0.076(4) 0.054(4) 0.023(3) 0.026(3) 0.023(3)
CE12 0.045(4) 0.083(5) 0.067(6) 0.021(4) 0.006(4) 0.021(4)
CE13 0.050(4) 0.095(7) 0.049(5) 0.002(4) -0.016(4) -0.018(4)
CE14 0.096(6) 0.085(5) 0.079(6) -0.028(5) -0.040(5) 0.023(5)
CE1A 0.048(12) 0.15(2) 0.067(13) -0.060(15) 0.010(10) -0.035(13)
CE1B 0.072(15) 0.15(2) 0.084(15) -0.020(16) 0.030(12) 0.005(15)
CE1C 0.046(9) 0.076(11) 0.021(8) 0.003(7) -0.027(7) -0.004(8)
CE1D 0.107(16) 0.068(11) 0.080(14) 0.009(9) -0.055(12) -0.031(11)
Ga3 0.02823(19) 0.03066(18) 0.0333(2) 0.00384(17) 0.00073(17) 0.00150(15)
Cl21 0.0580(6) 0.0538(6) 0.0541(6) 0.0015(5) 0.0265(5) 0.0120(5)
Cl22 0.0406(5) 0.0468(6) 0.0741(7) 0.0167(5) -0.0199(5) -0.0135(4)
OE3 0.0347(13) 0.0288(11) 0.0324(13) 0.0054(10) 0.0003(11) 0.0025(10)
CE31 0.048(2) 0.037(2) 0.046(2) 0.0088(18) 0.0008(19) -0.0078(17)
CE32 0.072(3) 0.069(3) 0.038(2) 0.010(2) -0.003(2) -0.013(2)
CE33 0.0325(18) 0.0279(17) 0.043(2) -0.0035(16) -0.0044(16) 0.0035(15)
CE34 0.039(2) 0.038(2) 0.042(2) -0.0051(17) -0.0037(17) -0.0020(16)
Ga5 0.02549(18) 0.03018(18) 0.0287(2) -0.00380(16) -0.00137(15) 0.00061(15)
Cl51 0.0399(5) 0.0398(5) 0.0611(7) -0.0042(5) 0.0099(5) -0.0095(4)
Cl52 0.0354(5) 0.0460(5) 0.0504(6) -0.0165(4) 0.0036(4) 0.0052(4)
OE5 0.0422(14) 0.0404(14) 0.0251(13) -0.0021(10) -0.0080(11) 0.0013(11)
CE51 0.050(3) 0.054(3) 0.042(3) -0.013(3) -0.005(3) 0.002(3)
CE52 0.048(4) 0.075(4) 0.075(5) 0.005(4) -0.017(3) -0.013(3)
CE53 0.048(3) 0.033(3) 0.032(3) -0.004(2) -0.002(2) 0.004(2)
CE54 0.062(4) 0.062(4) 0.057(4) 0.001(3) 0.013(3) -0.008(3)
Si12 0.0389(6) 0.0429(5) 0.0211(5) -0.0025(4) 0.0032(4) -0.0001(5)
C121 0.065(3) 0.079(3) 0.027(2) -0.005(2) -0.002(2) -0.008(2)
C122 0.050(2) 0.066(3) 0.039(2) -0.008(2) 0.0168(19) 0.011(2)
C123 0.066(3) 0.057(3) 0.040(2) 0.001(2) 0.018(2) -0.006(2)
Si32 0.0322(5) 0.0341(5) 0.0263(5) 0.0005(4) -0.0092(4) -0.0006(4)
C321 0.039(2) 0.048(2) 0.058(3) 0.015(2) -0.003(2) 0.0078(18)
C322 0.050(3) 0.072(3) 0.048(3) 0.031(2) -0.019(2) -0.017(2)
C323 0.080(3) 0.063(3) 0.044(3) -0.015(2) -0.029(2) 0.018(2)
Si52 0.0238(5) 0.0343(5) 0.0324(5) 0.0017(4) -0.0010(4) -0.0021(4)
C521 0.034(2) 0.048(2) 0.042(2) 0.0007(18) -0.0021(17) -0.0118(17)
C522 0.049(2) 0.045(2) 0.062(3) 0.001(2) -0.020(2) 0.0131(19)
C523 0.038(2) 0.056(2) 0.047(2) -0.007(2) 0.0094(18) -0.0113(19)
C1 0.0339(18) 0.0262(16) 0.0209(17) -0.0033(13) -0.0004(14) 0.0006(14)
C11 0.0276(17) 0.0344(18) 0.0255(18) -0.0083(15) 0.0019(14) 0.0025(14)
C12 0.0274(17) 0.0344(17) 0.0225(17) -0.0045(14) 0.0006(14) 0.0030(14)
C2 0.0250(16) 0.0262(15) 0.0225(16) -0.0013(13) -0.0016(14) 0.0002(13)
C3 0.0275(16) 0.0225(15) 0.0203(16) -0.0020(13) -0.0045(13) -0.0027(13)
C31 0.0364(18) 0.0237(16) 0.0185(16) -0.0032(13) -0.0010(14) 0.0026(14)
C32 0.0291(17) 0.0262(16) 0.0205(16) -0.0012(13) -0.0022(14) 0.0033(13)
C4 0.0316(17) 0.0276(16) 0.0197(16) -0.0032(13) 0.0001(14) -0.0037(14)
C5 0.0287(17) 0.0255(16) 0.0223(17) 0.0001(13) -0.0031(14) -0.0003(13)
C51 0.0280(17) 0.0313(17) 0.0224(17) 0.0005(14) -0.0064(14) -0.0033(14)
C52 0.0249(16) 0.0281(16) 0.0226(17) 0.0032(13) -0.0023(13) -0.0025(13)
C6 0.0300(18) 0.0358(18) 0.0230(17) 0.0016(14) -0.0035(14) 0.0023(15)

loop_
_atom_type_symbol
_atom_type_description
_atom_type_scat_dispersion_real
_atom_type_scat_dispersion_imag
_atom_type_scat_source
C C 0.0033 0.0016 'International Tables Vol C Tables 4.2.6.8 and 6.1.1.4'
H H 0.0000 0.0000 'International Tables Vol C Tables 4.2.6.8 and 6.1.1.4'
O O 0.0106 0.0060 'International Tables Vol C Tables 4.2.6.8 and 6.1.1.4'
Si Si 0.0817 0.0704 'International Tables Vol C Tables 4.2.6.8 and 6.1.1.4'
Cl Cl 0.1484 0.1585 'International Tables Vol C Tables 4.2.6.8 and 6.1.1.4'
Ga Ga 0.2307 1.6083 'International Tables Vol C Tables 4.2.6.8 and 6.1.1.4'

loop_
_geom_angle_atom_site_label_1
_geom_angle_atom_site_label_2
_geom_angle_atom_site_label_3
_geom_angle
_geom_angle_site_symmetry_1
_geom_angle_site_symmetry_3
_geom_angle_publ_flag
C12 Ga1 OE1 112.60(13) . . ?
C12 Ga1 Cl11 120.48(10) . . ?
OE1 Ga1 Cl11 101.07(8) . . ?
C12 Ga1 Cl12 114.91(10) . . ?
OE1 Ga1 Cl12 96.47(9) . . ?
Cl11 Ga1 Cl12 107.88(5) . . ?
CE1C OE1 CE11 110.1(8) . . ?
CE1C OE1 CE1A 97.4(9) . . ?
CE11 OE1 CE1A 43.4(7) . . ?
CE1C OE1 CE13 32.6(6) . . ?
CE11 OE1 CE13 114.3(4) . . ?
CE1A OE1 CE13 123.7(7) . . ?
CE1C OE1 Ga1 118.0(7) . . ?
CE11 OE1 Ga1 126.8(3) . . ?
CE1A OE1 Ga1 106.8(7) . . ?
CE13 OE1 Ga1 118.4(3) . . ?
OE1 CE11 CE12 108.4(5) . . ?
CE14 CE13 OE1 113.6(7) . . ?
CE1B CE1A OE1 111.3(16) . . ?
OE1 CE1C CE1D 108.7(11) . . ?
C32 Ga3 OE3 115.09(11) . . ?
C32 Ga3 Cl21 120.39(10) . . ?
OE3 Ga3 Cl21 99.34(8) . . ?
C32 Ga3 Cl22 114.56(10) . . ?
OE3 Ga3 Cl22 97.94(8) . . ?
Cl21 Ga3 Cl22 106.28(5) . . ?
CE31 OE3 CE33 114.1(3) . . ?
CE31 OE3 Ga3 119.7(2) . . ?
CE33 OE3 Ga3 119.58(19) . . ?
OE3 CE31 CE32 110.9(3) . . ?
OE3 CE33 CE34 110.8(3) . . ?
C52 Ga5 OE5 110.55(11) . . ?
C52 Ga5 Cl51 121.96(10) . . ?
OE5 Ga5 Cl51 101.52(8) . . ?
C52 Ga5 Cl52 115.97(10) . . ?
OE5 Ga5 Cl52 97.39(8) . . ?
Cl51 Ga5 Cl52 105.81(5) . . ?
CE5A OE5 CE51 88.2(7) . . ?
CE5A OE5 CE5C 115.1(9) . . ?
CE51 OE5 CE5C 40.4(6) . . ?
CE5A OE5 CE53 44.5(6) . . ?
CE51 OE5 CE53 113.6(3) . . ?
CE5C OE5 CE53 111.6(7) . . ?
CE5A OE5 Ga5 119.3(7) . . ?
CE51 OE5 Ga5 122.9(3) . . ?
CE5C OE5 Ga5 121.9(7) . . ?
CE53 OE5 Ga5 120.9(2) . . ?
OE5 CE51 CE52 111.1(5) . . ?
CE54 CE53 OE5 112.2(4) . . ?
OE5 CE5A CE5B 109.6(13) . . ?
CE5D CE5C OE5 113.8(14) . . ?
C123 Si12 C121 110.6(2) . . ?
C123 Si12 C122 107.2(2) . . ?
C121 Si12 C122 108.4(2) . . ?
C123 Si12 C12 110.89(17) . . ?
C121 Si12 C12 109.63(17) . . ?
C122 Si12 C12 110.07(16) . . ?
C321 Si32 C322 108.27(19) . . ?
C321 Si32 C323 109.0(2) . . ?
C322 Si32 C323 110.0(2) . . ?
C321 Si32 C32 109.13(17) . . ?
C322 Si32 C32 110.30(16) . . ?
C323 Si32 C32 110.13(17) . . ?
C522 Si52 C523 109.3(2) . . ?
C522 Si52 C521 108.62(18) . . ?
C523 Si52 C521 108.29(17) . . ?
C522 Si52 C52 109.64(17) . . ?
C523 Si52 C52 111.36(16) . . ?
C521 Si52 C52 109.62(16) . . ?
C6 C1 C2 118.1(3) . . ?
C6 C1 C11 122.3(3) . . ?
C2 C1 C11 119.5(3) . . ?
C12 C11 C1 130.6(3) . . ?
C11 C12 Si12 118.0(2) . . ?
C11 C12 Ga1 123.0(2) . . ?
Si12 C12 Ga1 118.52(17) . . ?
C3 C2 C1 121.2(3) . . ?
C2 C3 C4 118.7(3) . . ?
C2 C3 C31 122.0(3) . . ?
C4 C3 C31 119.3(3) . . ?
C32 C31 C3 130.0(3) . . ?
C31 C32 Si32 118.5(2) . . ?
C31 C32 Ga3 126.0(2) . . ?
Si32 C32 Ga3 115.49(16) . . ?
C5 C4 C3 121.4(3) . . ?
C6 C5 C4 118.3(3) . . ?
C6 C5 C51 117.8(3) . . ?
C4 C5 C51 123.9(3) . . ?
C52 C51 C5 132.0(3) . . ?
C51 C52 Si52 117.9(2) . . ?
C51 C52 Ga5 123.1(2) . . ?
Si52 C52 Ga5 118.43(17) . . ?
C1 C6 C5 122.2(3) . . ?

loop_
_geom_bond_atom_site_label_1
_geom_bond_atom_site_label_2
_geom_bond_distance
_geom_bond_site_symmetry_2
_geom_bond_publ_flag
Ga1 C12 1.950(3) . ?
Ga1 OE1 1.988(3) . ?
Ga1 Cl11 2.1639(12) . ?
Ga1 Cl12 2.1856(12) . ?
OE1 CE1C 1.428(11) . ?
OE1 CE11 1.462(6) . ?
OE1 CE1A 1.537(14) . ?
OE1 CE13 1.528(8) . ?
CE11 CE12 1.488(8) . ?
CE13 CE14 1.455(8) . ?
CE1A CE1B 1.433(14) . ?
CE1C CE1D 1.462(14) . ?
Ga3 C32 1.941(3) . ?
Ga3 OE3 1.968(2) . ?
Ga3 Cl21 2.1696(12) . ?
Ga3 Cl22 2.1926(11) . ?
OE3 CE31 1.460(4) . ?
OE3 CE33 1.471(4) . ?
CE31 CE32 1.483(5) . ?
CE33 CE34 1.497(4) . ?
Ga5 C52 1.944(3) . ?
Ga5 OE5 1.994(2) . ?
Ga5 Cl51 2.1578(11) . ?
Ga5 Cl52 2.1856(11) . ?
OE5 CE5A 1.438(12) . ?
OE5 CE51 1.444(5) . ?
OE5 CE5C 1.483(12) . ?
OE5 CE53 1.491(5) . ?
CE51 CE52 1.487(7) . ?
CE53 CE54 1.477(7) . ?
CE5A CE5B 1.456(14) . ?
CE5C CE5D 1.471(14) . ?
Si12 C123 1.843(4) . ?
Si12 C121 1.856(4) . ?
Si12 C122 1.854(4) . ?
Si12 C12 1.880(3) . ?
Si32 C321 1.848(4) . ?
Si32 C322 1.848(4) . ?
Si32 C323 1.851(4) . ?
Si32 C32 1.877(3) . ?
Si52 C522 1.855(4) . ?
Si52 C523 1.858(4) . ?
Si52 C521 1.859(4) . ?
Si52 C52 1.873(3) . ?
C1 C6 1.384(4) . ?
C1 C2 1.396(4) . ?
C1 C11 1.474(4) . ?
C11 C12 1.331(4) . ?
C2 C3 1.383(4) . ?
C3 C4 1.397(4) . ?
C3 C31 1.475(4) . ?
C31 C32 1.344(4) . ?
C4 C5 1.382(4) . ?
C5 C6 1.385(4) . ?
C5 C51 1.482(4) . ?
C51 C52 1.335(4) . ?

loop_
_geom_torsion_atom_site_label_1
_geom_torsion_atom_site_label_2
_geom_torsion_atom_site_label_3
_geom_torsion_atom_site_label_4
_geom_torsion
_geom_torsion_site_symmetry_1
_geom_torsion_site_symmetry_2
_geom_torsion_site_symmetry_3
_geom_torsion_site_symmetry_4
_geom_torsion_publ_flag
C12 Ga1 OE1 CE1C 65.6(8) . . . . ?
Cl11 Ga1 OE1 CE1C -164.5(7) . . . . ?
Cl12 Ga1 OE1 CE1C -54.8(7) . . . . ?
C12 Ga1 OE1 CE11 -142.4(3) . . . . ?
Cl11 Ga1 OE1 CE11 -12.6(4) . . . . ?
Cl12 Ga1 OE1 CE11 97.1(3) . . . . ?
C12 Ga1 OE1 CE1A 173.8(7) . . . . ?
Cl11 Ga1 OE1 CE1A -56.3(7) . . . . ?
Cl12 Ga1 OE1 CE1A 53.4(7) . . . . ?
C12 Ga1 OE1 CE13 28.5(4) . . . . ?
Cl11 Ga1 OE1 CE13 158.4(4) . . . . ?
Cl12 Ga1 OE1 CE13 -91.9(4) . . . . ?
CE1C OE1 CE11 CE12 80.6(9) . . . . ?
CE1A OE1 CE11 CE12 1.4(11) . . . . ?
CE13 OE1 CE11 CE12 115.6(6) . . . . ?
Ga1 OE1 CE11 CE12 -73.1(6) . . . . ?
CE1C OE1 CE13 CE14 -0.7(13) . . . . ?
CE11 OE1 CE13 CE14 -90.4(7) . . . . ?
CE1A OE1 CE13 CE14 -41.5(11) . . . . ?
Ga1 OE1 CE13 CE14 97.5(6) . . . . ?
CE1C OE1 CE1A CE1B -114.9(16) . . . . ?
CE11 OE1 CE1A CE1B -3.4(12) . . . . ?
CE13 OE1 CE1A CE1B -94.2(16) . . . . ?
Ga1 OE1 CE1A CE1B 122.9(14) . . . . ?
CE11 OE1 CE1C CE1D 73.6(15) . . . . ?
CE1A OE1 CE1C CE1D 116.5(16) . . . . ?
CE13 OE1 CE1C CE1D -30.3(13) . . . . ?
Ga1 OE1 CE1C CE1D -130.0(12) . . . . ?
C32 Ga3 OE3 CE31 -179.8(2) . . . . ?
Cl21 Ga3 OE3 CE31 50.2(2) . . . . ?
Cl22 Ga3 OE3 CE31 -57.9(2) . . . . ?
C32 Ga3 OE3 CE33 -30.0(2) . . . . ?
Cl21 Ga3 OE3 CE33 -160.1(2) . . . . ?
Cl22 Ga3 OE3 CE33 91.9(2) . . . . ?
CE33 OE3 CE31 CE32 90.6(4) . . . . ?
Ga3 OE3 CE31 CE32 -118.1(3) . . . . ?
CE31 OE3 CE33 CE34 88.0(3) . . . . ?
Ga3 OE3 CE33 CE34 -63.3(3) . . . . ?
C52 Ga5 OE5 CE5A 73.3(7) . . . . ?
Cl51 Ga5 OE5 CE5A -155.9(7) . . . . ?
Cl52 Ga5 OE5 CE5A -48.1(7) . . . . ?
C52 Ga5 OE5 CE51 -178.0(3) . . . . ?
Cl51 Ga5 OE5 CE51 -47.3(3) . . . . ?
Cl52 Ga5 OE5 CE51 60.6(3) . . . . ?
C52 Ga5 OE5 CE5C -129.7(7) . . . . ?
Cl51 Ga5 OE5 CE5C 1.1(7) . . . . ?
Cl52 Ga5 OE5 CE5C 108.9(7) . . . . ?
C52 Ga5 OE5 CE53 21.4(3) . . . . ?
Cl51 Ga5 OE5 CE53 152.2(3) . . . . ?
Cl52 Ga5 OE5 CE53 -99.9(3) . . . . ?
CE5A OE5 CE51 CE52 -126.6(8) . . . . ?
CE5C OE5 CE51 CE52 7.1(10) . . . . ?
CE53 OE5 CE51 CE52 -89.0(5) . . . . ?
Ga5 OE5 CE51 CE52 109.2(4) . . . . ?
CE5A OE5 CE53 CE54 -13.8(11) . . . . ?
CE51 OE5 CE53 CE54 -74.2(5) . . . . ?
CE5C OE5 CE53 CE54 -118.2(8) . . . . ?
Ga5 OE5 CE53 CE54 88.0(4) . . . . ?
CE51 OE5 CE5A CE5B 142.8(14) . . . . ?
CE5C OE5 CE5A CE5B 111.5(15) . . . . ?
CE53 OE5 CE5A CE5B 15.6(10) . . . . ?
Ga5 OE5 CE5A CE5B -90.0(14) . . . . ?
CE5A OE5 CE5C CE5D 71.7(17) . . . . ?
CE51 OE5 CE5C CE5D 18.7(12) . . . . ?
CE53 OE5 CE5C CE5D 120.3(14) . . . . ?
Ga5 OE5 CE5C CE5D -86.2(15) . . . . ?
C6 C1 C11 C12 -34.4(5) . . . . ?
C2 C1 C11 C12 148.1(4) . . . . ?
C1 C11 C12 Si12 179.4(3) . . . . ?
C1 C11 C12 Ga1 -8.5(5) . . . . ?
C123 Si12 C12 C11 116.0(3) . . . . ?
C121 Si12 C12 C11 -121.6(3) . . . . ?
C122 Si12 C12 C11 -2.5(3) . . . . ?
C123 Si12 C12 Ga1 -56.5(2) . . . . ?
C121 Si12 C12 Ga1 65.9(2) . . . . ?
C122 Si12 C12 Ga1 -175.0(2) . . . . ?
OE1 Ga1 C12 C11 78.4(3) . . . . ?
Cl11 Ga1 C12 C11 -40.7(3) . . . . ?
Cl12 Ga1 C12 C11 -172.5(2) . . . . ?
OE1 Ga1 C12 Si12 -109.53(18) . . . . ?
Cl11 Ga1 C12 Si12 131.38(14) . . . . ?
Cl12 Ga1 C12 Si12 -0.4(2) . . . . ?
C6 C1 C2 C3 3.9(5) . . . . ?
C11 C1 C2 C3 -178.5(3) . . . . ?
C1 C2 C3 C4 -2.7(4) . . . . ?
C1 C2 C3 C31 179.6(3) . . . . ?
C2 C3 C31 C32 -35.7(5) . . . . ?
C4 C3 C31 C32 146.6(3) . . . . ?
C3 C31 C32 Si32 176.5(2) . . . . ?
C3 C31 C32 Ga3 -2.4(5) . . . . ?
C321 Si32 C32 C31 -141.6(3) . . . . ?
C322 Si32 C32 C31 -22.7(3) . . . . ?
C323 Si32 C32 C31 98.9(3) . . . . ?
C321 Si32 C32 Ga3 37.5(2) . . . . ?
C322 Si32 C32 Ga3 156.3(2) . . . . ?
C323 Si32 C32 Ga3 -82.1(2) . . . . ?
OE3 Ga3 C32 C31 -35.0(3) . . . . ?
Cl21 Ga3 C32 C31 83.8(3) . . . . ?
Cl22 Ga3 C32 C31 -147.5(2) . . . . ?
OE3 Ga3 C32 Si32 146.04(14) . . . . ?
Cl21 Ga3 C32 Si32 -95.12(16) . . . . ?
Cl22 Ga3 C32 Si32 33.60(18) . . . . ?
C2 C3 C4 C5 0.9(4) . . . . ?
C31 C3 C4 C5 178.7(3) . . . . ?
C3 C4 C5 C6 -0.4(5) . . . . ?
C3 C4 C5 C51 -177.6(3) . . . . ?
C6 C5 C51 C52 135.9(4) . . . . ?
C4 C5 C51 C52 -46.8(5) . . . . ?
C5 C51 C52 Si52 -175.3(3) . . . . ?
C5 C51 C52 Ga5 -3.5(5) . . . . ?
C522 Si52 C52 C51 112.5(3) . . . . ?
C523 Si52 C52 C51 -126.4(3) . . . . ?
C521 Si52 C52 C51 -6.6(3) . . . . ?
C522 Si52 C52 Ga5 -59.7(2) . . . . ?
C523 Si52 C52 Ga5 61.4(2) . . . . ?
C521 Si52 C52 Ga5 -178.81(18) . . . . ?
OE5 Ga5 C52 C51 75.1(3) . . . . ?
Cl51 Ga5 C52 C51 -43.9(3) . . . . ?
Cl52 Ga5 C52 C51 -175.3(2) . . . . ?
OE5 Ga5 C52 Si52 -113.10(17) . . . . ?
Cl51 Ga5 C52 Si52 127.87(14) . . . . ?
Cl52 Ga5 C52 Si52 -3.5(2) . . . . ?
C2 C1 C6 C5 -3.4(5) . . . . ?
C11 C1 C6 C5 179.1(3) . . . . ?
C4 C5 C6 C1 1.6(5) . . . . ?
C51 C5 C6 C1 179.0(3) . . . . ?
